data_7103496
loop_
_publ_author_name
'Cheng, Fei'
'Hector, Andrew L'
'Levason, William'
'Reid, Gillian'
'Webster, Michael'
'Zhang, Wenjian'

_publ_section_title
;
 Coordination networks derived from germanium(ii) thioether macrocyclic
 complexes-the first authenticated chalcogenoether complexes of Ge(ii).
;
_journal_issue 43
_journal_name_full 'Chemical communications (Cambridge, England)'
_journal_page_first 5508
_journal_page_last 5510
_journal_paper_doi 10.1039/b809444f
_journal_year 2008
_chemical_formula_moiety 'C12 H24 Br2 Ge S4'
_chemical_formula_sum 'C12 H24 Br2 Ge S4'
_chemical_formula_weight 528.96
_chemical_name_common
;catena-dibromo(mu!2$-1,5,9,13-
tetrathiacyclohexadecane)germaniun(ii)
;
_chemical_name_systematic
;
catena-dibromo(\m~2~-1,5,9,13-tetrathiacyclohexadecane)germaniun(II)
;
_space_group_IT_number 13
_symmetry_cell_setting monoclinic
_symmetry_Int_Tables_number 13
_symmetry_space_group_name_Hall '-P 2yc'
_symmetry_space_group_name_H-M 'P 1 2/c 1'
_atom_sites_solution_hydrogens geom
_atom_sites_solution_primary direct
_atom_sites_solution_secondary difmap
_audit_creation_date 2008-05-18
_audit_creation_method 'SHELXL-97 + hand edit'
_cell_angle_alpha 90.00
_cell_angle_beta 112.114(10)
_cell_angle_gamma 90.00
_cell_formula_units_Z 2
_cell_length_a 13.0690(15)
_cell_length_b 4.9527(5)
_cell_length_c 15.898(2)
_cell_measurement_reflns_used 2369
_cell_measurement_temperature 120(2)
_cell_measurement_theta_max 27.48
_cell_measurement_theta_min 2.91
_cell_volume 953.35(19)
_computing_structure_refinement 'SHELXL-97 (Sheldrick, 1997)'
_computing_structure_solution 'SHELXS-97 (Sheldrick, 1997)'
_diffrn_ambient_temperature 120(2)
_diffrn_measured_fraction_theta_full 0.996
_diffrn_measured_fraction_theta_max 0.996
_diffrn_measurement_device_type 'Bruker-Nonius 95mm CCD camera on \k-goniostat'
_diffrn_measurement_method '\f & \w scans'
_diffrn_radiation_monochromator '10cm confocal mirrors'
_diffrn_radiation_source 'Bruker-Nonius FR591 rotating anode'
_diffrn_radiation_type MoK\a
_diffrn_radiation_wavelength 0.71073
_diffrn_reflns_av_R_equivalents 0.0310
_diffrn_reflns_av_sigmaI/netI 0.0285
_diffrn_reflns_limit_h_max 16
_diffrn_reflns_limit_h_min -16
_diffrn_reflns_limit_k_max 6
_diffrn_reflns_limit_k_min -6
_diffrn_reflns_limit_l_max 19
_diffrn_reflns_limit_l_min -20
_diffrn_reflns_number 10369
_diffrn_reflns_theta_full 27.52
_diffrn_reflns_theta_max 27.52
_diffrn_reflns_theta_min 3.37
_diffrn_standards_number 0
_exptl_absorpt_coefficient_mu 6.222
_exptl_absorpt_correction_T_max 1.0000
_exptl_absorpt_correction_T_min 0.7884
_exptl_absorpt_correction_type multi-scan
_exptl_absorpt_process_details 'G.M. Sheldrick, (2007). SADABS. Version 2007/2. Bruker AXS Inc.'
_exptl_crystal_colour colourless
_exptl_crystal_density_diffrn 1.843
_exptl_crystal_density_method 'not measured'
_exptl_crystal_description block
_exptl_crystal_F_000 524
_exptl_crystal_size_max 0.19
_exptl_crystal_size_mid 0.17
_exptl_crystal_size_min 0.14
_refine_diff_density_max 0.412
_refine_diff_density_min -0.341
_refine_diff_density_rms 0.083
_refine_ls_extinction_method none
_refine_ls_goodness_of_fit_ref 1.131
_refine_ls_hydrogen_treatment constr
_refine_ls_matrix_type full
_refine_ls_number_parameters 87
_refine_ls_number_reflns 2194
_refine_ls_number_restraints 0
_refine_ls_restrained_S_all 1.131
_refine_ls_R_factor_all 0.0275
_refine_ls_R_factor_gt 0.0218
_refine_ls_shift/su_max 0.002
_refine_ls_shift/su_mean 0.000
_refine_ls_structure_factor_coef Fsqd
_refine_ls_weighting_details 'w=1/[\s^2^(Fo^2^)+(0.0000P)^2^+0.8730P] where P=(Fo^2^+2Fc^2^)/3'
_refine_ls_weighting_scheme calc
_refine_ls_wR_factor_gt 0.0431
_refine_ls_wR_factor_ref 0.0458
_reflns_number_gt 1996
_reflns_number_total 2194
_reflns_threshold_expression I>2sigma(I)
_cod_data_source_file b809444f.txt
_cod_data_source_block 08wz405_[C12H24Br2GeS4]
_cod_original_sg_symbol_H-M 'P 2/c'
_cod_database_code 7103496

loop_
_symmetry_equiv_pos_as_xyz
'x, y, z'
'-x, y, -z+1/2'
'-x, -y, -z'
'x, -y, z-1/2'

loop_
_atom_site_label
_atom_site_type_symbol
_atom_site_fract_x
_atom_site_fract_y
_atom_site_fract_z
_atom_site_U_iso_or_equiv
_atom_site_adp_type
_atom_site_occupancy
_atom_site_symmetry_multiplicity
_atom_site_calc_flag
_atom_site_refinement_flags
_atom_site_disorder_assembly
_atom_site_disorder_group
Ge1 Ge 0.0000 0.12686(6) 0.7500 0.01677(8) Uani 1 2 d S . .
Br1 Br -0.058701(17) 0.43989(5) 0.621228(14) 0.02200(7) Uani 1 1 d . . .
S1 S 0.20773(4) 0.16705(11) 0.74842(3) 0.01791(12) Uani 1 1 d . . .
S2 S 0.39673(4) -0.10283(11) 0.59965(4) 0.02178(13) Uani 1 1 d . . .
C1 C 0.17991(17) -0.0483(5) 0.64929(15) 0.0210(5) Uani 1 1 d . . .
H1A H 0.2319 -0.2026 0.6654 0.025 Uiso 1 1 calc R . .
H1B H 0.1039 -0.1208 0.6297 0.025 Uiso 1 1 calc R . .
C2 C 0.19253(17) 0.1100(5) 0.57185(14) 0.0208(5) Uani 1 1 d . . .
H2A H 0.1462 0.2743 0.5610 0.025 Uiso 1 1 calc R . .
H2B H 0.1641 -0.0013 0.5161 0.025 Uiso 1 1 calc R . .
C3 C 0.31105(17) 0.1943(5) 0.58826(15) 0.0203(4) Uani 1 1 d . . .
H3A H 0.3410 0.3044 0.6442 0.024 Uiso 1 1 calc R . .
H3B H 0.3118 0.3057 0.5368 0.024 Uiso 1 1 calc R . .
C4 C 0.53116(17) 0.0522(5) 0.62737(15) 0.0211(5) Uani 1 1 d . . .
H4A H 0.5312 0.1662 0.5762 0.025 Uiso 1 1 calc R . .
H4B H 0.5487 0.1680 0.6818 0.025 Uiso 1 1 calc R . .
C5 C 0.61699(17) -0.1708(5) 0.64563(16) 0.0236(5) Uani 1 1 d . . .
H5A H 0.5923 -0.2999 0.5943 0.028 Uiso 1 1 calc R . .
H5B H 0.6216 -0.2699 0.7010 0.028 Uiso 1 1 calc R . .
C6 C 0.73185(17) -0.0670(5) 0.65806(15) 0.0237(5) Uani 1 1 d . . .
H6A H 0.7275 0.0233 0.6012 0.028 Uiso 1 1 calc R . .
H6B H 0.7820 -0.2237 0.6675 0.028 Uiso 1 1 calc R . .

loop_
_atom_site_aniso_label
_atom_site_aniso_U_11
_atom_site_aniso_U_22
_atom_site_aniso_U_33
_atom_site_aniso_U_23
_atom_site_aniso_U_13
_atom_site_aniso_U_12
Ge1 0.01502(15) 0.01754(17) 0.01834(16) 0.000 0.00696(13) 0.000
Br1 0.02175(12) 0.02448(13) 0.01946(12) 0.00318(9) 0.00741(9) 0.00127(9)
S1 0.0161(2) 0.0205(3) 0.0178(3) 0.0002(2) 0.0071(2) 0.0005(2)
S2 0.0176(3) 0.0201(3) 0.0290(3) -0.0026(2) 0.0103(2) -0.0029(2)
C1 0.0176(10) 0.0223(12) 0.0246(11) -0.0048(9) 0.0095(9) -0.0039(9)
C2 0.0199(11) 0.0242(12) 0.0180(10) 0.0000(9) 0.0068(9) 0.0007(9)
C3 0.0224(11) 0.0205(11) 0.0213(11) 0.0002(9) 0.0121(9) -0.0003(9)
C4 0.0174(10) 0.0223(12) 0.0251(11) -0.0012(9) 0.0096(9) -0.0043(9)
C5 0.0194(11) 0.0245(12) 0.0264(12) -0.0049(10) 0.0082(9) -0.0019(9)
C6 0.0178(10) 0.0321(14) 0.0220(11) -0.0068(10) 0.0083(9) -0.0014(9)

loop_
_atom_type_symbol
_atom_type_description
_atom_type_scat_dispersion_real
_atom_type_scat_dispersion_imag
_atom_type_scat_source
C C 0.0033 0.0016 'International Tables Vol C Tables 4.2.6.8 and 6.1.1.4'
H H 0.0000 0.0000 'International Tables Vol C Tables 4.2.6.8 and 6.1.1.4'
S S 0.1246 0.1234 'International Tables Vol C Tables 4.2.6.8 and 6.1.1.4'
Ge Ge 0.1547 1.8001 'International Tables Vol C Tables 4.2.6.8 and 6.1.1.4'
Br Br -0.2901 2.4595 'International Tables Vol C Tables 4.2.6.8 and 6.1.1.4'

loop_
_geom_angle_atom_site_label_1
_geom_angle_atom_site_label_2
_geom_angle_atom_site_label_3
_geom_angle
_geom_angle_site_symmetry_1
_geom_angle_site_symmetry_3
_geom_angle_publ_flag
Br1 Ge1 Br1 101.473(18) 2_556 . ?
Br1 Ge1 S1 87.817(15) 2_556 . ?
Br1 Ge1 S1 86.896(15) . . ?
Br1 Ge1 S1 86.896(15) 2_556 2_556 ?
Br1 Ge1 S1 87.817(15) . 2_556 ?
S1 Ge1 S1 171.64(3) . 2_556 ?
C6 S1 C1 102.61(11) 2_656 . ?
C6 S1 Ge1 94.21(7) 2_656 . ?
C1 S1 Ge1 95.16(7) . . ?
C4 S2 C3 100.71(10) . . ?
C2 C1 S1 110.58(15) . . ?
C2 C1 H1A 109.5 . . ?
S1 C1 H1A 109.5 . . ?
C2 C1 H1B 109.5 . . ?
S1 C1 H1B 109.5 . . ?
H1A C1 H1B 108.1 . . ?
C1 C2 C3 114.49(18) . . ?
C1 C2 H2A 108.6 . . ?
C3 C2 H2A 108.6 . . ?
C1 C2 H2B 108.6 . . ?
C3 C2 H2B 108.6 . . ?
H2A C2 H2B 107.6 . . ?
C2 C3 S2 110.04(15) . . ?
C2 C3 H3A 109.7 . . ?
S2 C3 H3A 109.7 . . ?
C2 C3 H3B 109.7 . . ?
S2 C3 H3B 109.7 . . ?
H3A C3 H3B 108.2 . . ?
C5 C4 S2 108.43(15) . . ?
C5 C4 H4A 110.0 . . ?
S2 C4 H4A 110.0 . . ?
C5 C4 H4B 110.0 . . ?
S2 C4 H4B 110.0 . . ?
H4A C4 H4B 108.4 . . ?
C4 C5 C6 113.47(19) . . ?
C4 C5 H5A 108.9 . . ?
C6 C5 H5A 108.9 . . ?
C4 C5 H5B 108.9 . . ?
C6 C5 H5B 108.9 . . ?
H5A C5 H5B 107.7 . . ?
C5 C6 S1 115.11(15) . 2_656 ?
C5 C6 H6A 108.5 . . ?
S1 C6 H6A 108.5 2_656 . ?
C5 C6 H6B 108.5 . . ?
S1 C6 H6B 108.5 2_656 . ?
H6A C6 H6B 107.5 . . ?

loop_
_geom_bond_atom_site_label_1
_geom_bond_atom_site_label_2
_geom_bond_distance
_geom_bond_site_symmetry_2
_geom_bond_publ_flag
Ge1 Br1 2.4497(4) 2_556 ?
Ge1 Br1 2.4497(4) . ?
Ge1 S1 2.7316(6) . ?
Ge1 S1 2.7316(6) 2_556 ?
S1 C6 1.815(2) 2_656 ?
S1 C1 1.823(2) . ?
S2 C4 1.813(2) . ?
S2 C3 1.817(2) . ?
C1 C2 1.520(3) . ?
C1 H1A 0.9900 . ?
C1 H1B 0.9900 . ?
C2 C3 1.529(3) . ?
C2 H2A 0.9900 . ?
C2 H2B 0.9900 . ?
C3 H3A 0.9900 . ?
C3 H3B 0.9900 . ?
C4 C5 1.522(3) . ?
C4 H4A 0.9900 . ?
C4 H4B 0.9900 . ?
C5 C6 1.528(3) . ?
C5 H5A 0.9900 . ?
C5 H5B 0.9900 . ?
C6 S1 1.815(2) 2_656 ?
C6 H6A 0.9900 . ?
C6 H6B 0.9900 . ?

loop_
_geom_torsion_atom_site_label_1
_geom_torsion_atom_site_label_2
_geom_torsion_atom_site_label_3
_geom_torsion_atom_site_label_4
_geom_torsion
_geom_torsion_site_symmetry_1
_geom_torsion_site_symmetry_2
_geom_torsion_site_symmetry_3
_geom_torsion_site_symmetry_4
_geom_torsion_publ_flag
Br1 Ge1 S1 C6 79.57(8) 2_556 . . 2_656 ?
Br1 Ge1 S1 C6 -178.81(8) . . . 2_656 ?
Br1 Ge1 S1 C1 -177.34(7) 2_556 . . . ?
Br1 Ge1 S1 C1 -75.72(8) . . . . ?
C6 S1 C1 C2 -147.41(15) 2_656 . . . ?
Ge1 S1 C1 C2 117.09(14) . . . . ?
S1 C1 C2 C3 68.5(2) . . . . ?
C1 C2 C3 S2 62.9(2) . . . . ?
C4 S2 C3 C2 -175.49(14) . . . . ?
C3 S2 C4 C5 176.47(15) . . . . ?
S2 C4 C5 C6 172.70(15) . . . . ?
C4 C5 C6 S1 60.1(2) . . . 2_656 ?
